data_4066370
loop_
_publ_author_name
'Collins, Mary S.'
'Rosen, Evelyn L.'
'Lynch, Vincent M.'
'Bielawski, Christopher W.'

_publ_section_title
;
 Differentially Substituted Acyclic Diaminocarbene Ligands Display
 Conformation-Dependent Donicities
;
_journal_issue 13
_journal_name_full Organometallics
_journal_page_first 3047
_journal_paper_doi 10.1021/om1004226
_journal_volume 29
_journal_year 2010
_chemical_formula_moiety 'C21 H28 N2, Ir 1+, Cl 1-, 2 C O'
_chemical_formula_sum 'C23 H28 Cl Ir N2 O2'
_chemical_formula_weight 592.12
_chemical_name_systematic
;
 ?
;
_space_group_IT_number 14
_symmetry_cell_setting monoclinic
_symmetry_space_group_name_Hall '-P 2yn'
_symmetry_space_group_name_H-M 'P 1 21/n 1'
_atom_sites_solution_hydrogens geom
_atom_sites_solution_primary direct
_atom_sites_solution_secondary difmap
_audit_creation_method SHELXL-97
_cell_angle_alpha 90.00
_cell_angle_beta 105.078(3)
_cell_angle_gamma 90.00
_cell_formula_units_Z 4
_cell_length_a 11.0866(12)
_cell_length_b 14.647(2)
_cell_length_c 14.935(2)
_cell_measurement_reflns_used 43725
_cell_measurement_temperature 100(2)
_cell_measurement_theta_max 27.5
_cell_measurement_theta_min 2.0
_cell_volume 2341.7(5)
_computing_cell_refinement 'CrystalClear (Rigaku Inc., 2008)'
_computing_data_collection 'CrystalClear (Rigaku Inc., 2008)'
_computing_data_reduction 'CrystalClear (Rigaku Inc., 2008)'
_computing_molecular_graphics 'XP SHELXTL/PC, Siemens Analytical'
_computing_structure_refinement 'XL SHELXTL/PC, Siemens Analytical'
_computing_structure_solution
;

SIR97 - Altomare A., Burla M.C., Camalli M., Cascarano G.L., Giacovazzo C., 
Guagliardi A., Moliterni A.G.G., Polidori G.,Spagna R.
;
_diffrn_ambient_temperature 100(2)
_diffrn_measured_fraction_theta_full 0.997
_diffrn_measured_fraction_theta_max 0.997
_diffrn_measurement_device_type 'Rigaku AFC-12 with Saturn 724+ CCD'
_diffrn_measurement_method \w-scans
_diffrn_radiation_monochromator graphite
_diffrn_radiation_source 'fine-focus sealed tube'
_diffrn_radiation_type MoK\a
_diffrn_radiation_wavelength 0.71069
_diffrn_reflns_av_R_equivalents 0.0276
_diffrn_reflns_av_sigmaI/netI 0.0156
_diffrn_reflns_limit_h_max 14
_diffrn_reflns_limit_h_min -14
_diffrn_reflns_limit_k_max 18
_diffrn_reflns_limit_k_min -18
_diffrn_reflns_limit_l_max 19
_diffrn_reflns_limit_l_min -19
_diffrn_reflns_number 42663
_diffrn_reflns_theta_full 27.43
_diffrn_reflns_theta_max 27.43
_diffrn_reflns_theta_min 2.99
_exptl_absorpt_coefficient_mu 5.836
_exptl_absorpt_correction_T_max 1.00
_exptl_absorpt_correction_T_min 0.706
_exptl_absorpt_correction_type multi-scan
_exptl_absorpt_process_details
;
Abscor. T. Higashi (2001).  The Rigaku Corporation, Tokyo, Japan.
;
_exptl_crystal_colour yellow
_exptl_crystal_density_diffrn 1.680
_exptl_crystal_density_method 'not measured'
_exptl_crystal_description prisms
_exptl_crystal_F_000 1160
_exptl_crystal_size_max 0.24
_exptl_crystal_size_mid 0.10
_exptl_crystal_size_min 0.09
_refine_diff_density_max 0.563
_refine_diff_density_min -0.654
_refine_diff_density_rms 0.071
_refine_ls_extinction_method none
_refine_ls_goodness_of_fit_ref 1.094
_refine_ls_hydrogen_treatment constr
_refine_ls_matrix_type full
_refine_ls_number_parameters 300
_refine_ls_number_reflns 5320
_refine_ls_number_restraints 43
_refine_ls_restrained_S_all 1.096
_refine_ls_R_factor_all 0.0196
_refine_ls_R_factor_gt 0.0171
_refine_ls_shift/su_max 0.027
_refine_ls_shift/su_mean 0.000
_refine_ls_structure_factor_coef Fsqd
_refine_ls_weighting_details 'calc w=1/[\s^2^(Fo^2^)+(0.0128P)^2^+2.8706P] where P=(Fo^2^+2Fc^2^)/3'
_refine_ls_weighting_scheme calc
_refine_ls_wR_factor_gt 0.0384
_refine_ls_wR_factor_ref 0.0393
_reflns_number_gt 4921
_reflns_number_total 5320
_reflns_threshold_expression >2sigma(I)
_cod_data_source_file om1004226_si_002.cif
_cod_data_source_block syn-3b
_cod_depositor_comments
;
The following automatic conversions were performed:

'_symmetry_cell_setting' value 'Monoclinic' changed to 'monoclinic'
according to /home/saulius/struct/CIF-dictionaries/cif_core.dic
dictionary named 'cif_core.dic' version 2.4.1 from 2010-06-29.

Automatic conversion script
Id: cif_fix_values 1715 2011-07-08 13:25:40Z adriana 
;
_cod_original_sg_symbol_H-M P21/n
_cod_database_code 4066370

loop_
_symmetry_equiv_pos_as_xyz
'x, y, z'
'-x+1/2, y+1/2, -z+1/2'
'-x, -y, -z'
'x-1/2, -y-1/2, z-1/2'

loop_
_atom_site_label
_atom_site_type_symbol
_atom_site_fract_x
_atom_site_fract_y
_atom_site_fract_z
_atom_site_U_iso_or_equiv
_atom_site_adp_type
_atom_site_occupancy
_atom_site_symmetry_multiplicity
_atom_site_calc_flag
_atom_site_refinement_flags
_atom_site_disorder_assembly
_atom_site_disorder_group
Ir1 Ir 0.514804(8) 0.416986(6) 0.663468(6) 0.02056(3) Uani 1 1 d D . .
Cl1 Cl 0.6364(2) 0.45748(18) 0.81185(14) 0.0390(4) Uani 0.63 1 d PDU A 1
Cl1A Cl 0.3937(4) 0.3731(3) 0.5170(2) 0.0376(8) Uani 0.37 1 d PDU A 2
O1A O 0.73718(19) 0.40693(15) 0.58068(16) 0.0476(5) Uani 1 1 d D . .
C1A C 0.6556(2) 0.41220(18) 0.61378(19) 0.0325(6) Uani 1 1 d D A .
O1B O 0.3500(5) 0.3688(4) 0.4768(3) 0.0593(14) Uani 0.63 1 d PDU A 1
C1B C 0.4131(9) 0.3875(6) 0.5468(5) 0.0314(17) Uani 0.63 1 d PDU A 1
O1C O 0.6725(7) 0.4749(8) 0.8496(5) 0.068(3) Uani 0.37 1 d PDU A 2
C1C C 0.6157(16) 0.4525(14) 0.7786(7) 0.037(3) Uani 0.37 1 d PDU A 2
N1 N 0.32038(16) 0.34222(12) 0.75307(12) 0.0167(4) Uani 1 1 d . . .
N2 N 0.28668(16) 0.49527(12) 0.71028(12) 0.0160(3) Uani 1 1 d . . .
C1 C 0.35489(19) 0.41858(14) 0.71614(14) 0.0163(4) Uani 1 1 d . A .
C2 C 0.4018(2) 0.26069(15) 0.76539(16) 0.0233(5) Uani 1 1 d . A .
H2A H 0.3669 0.2162 0.7165 0.035 Uiso 1 1 calc R . .
H2B H 0.4069 0.2332 0.8261 0.035 Uiso 1 1 calc R . .
H2C H 0.4856 0.2786 0.7618 0.035 Uiso 1 1 calc R . .
C3 C 0.3243(2) 0.57810(15) 0.66771(17) 0.0236(5) Uani 1 1 d . A .
H3A H 0.3596 0.6228 0.7163 0.035 Uiso 1 1 calc R . .
H3B H 0.2511 0.6045 0.6239 0.035 Uiso 1 1 calc R . .
H3C H 0.3871 0.5619 0.6348 0.035 Uiso 1 1 calc R . .
C4 C 0.19503(19) 0.32043(13) 0.76097(14) 0.0156(4) Uani 1 1 d . A .
C5 C 0.1049(2) 0.29651(14) 0.67906(15) 0.0181(4) Uani 1 1 d . . .
C6 C -0.0134(2) 0.27025(15) 0.68627(15) 0.0207(4) Uani 1 1 d . A .
H6 H -0.0756 0.2554 0.6313 0.025 Uiso 1 1 calc R . .
C7 C -0.0434(2) 0.26503(15) 0.77101(16) 0.0208(4) Uani 1 1 d . . .
C8 C 0.0505(2) 0.28475(15) 0.85102(15) 0.0196(4) Uani 1 1 d . A .
H8 H 0.0324 0.2798 0.9096 0.024 Uiso 1 1 calc R . .
C9 C 0.1706(2) 0.31155(14) 0.84796(14) 0.0169(4) Uani 1 1 d . . .
C10 C 0.1342(2) 0.29561(16) 0.58577(15) 0.0239(5) Uani 1 1 d . A .
H10A H 0.0587 0.2799 0.5375 0.036 Uiso 1 1 calc R . .
H10B H 0.1994 0.2502 0.5863 0.036 Uiso 1 1 calc R . .
H10C H 0.1636 0.3561 0.5730 0.036 Uiso 1 1 calc R . .
C11 C -0.1716(2) 0.23392(19) 0.77659(18) 0.0312(5) Uani 1 1 d . A .
H11A H -0.2305 0.2387 0.7152 0.047 Uiso 1 1 calc R . .
H11B H -0.2000 0.2726 0.8206 0.047 Uiso 1 1 calc R . .
H11C H -0.1671 0.1703 0.7976 0.047 Uiso 1 1 calc R . .
C12 C 0.2701(2) 0.32535(16) 0.93803(15) 0.0220(4) Uani 1 1 d . A .
H12A H 0.3505 0.3376 0.9246 0.033 Uiso 1 1 calc R . .
H12B H 0.2769 0.2702 0.9761 0.033 Uiso 1 1 calc R . .
H12C H 0.2473 0.3772 0.9717 0.033 Uiso 1 1 calc R . .
C13 C 0.19636(19) 0.51628(14) 0.76315(14) 0.0153(4) Uani 1 1 d . A .
C14 C 0.0687(2) 0.52442(14) 0.71851(14) 0.0173(4) Uani 1 1 d . . .
C15 C -0.0128(2) 0.54922(15) 0.77152(15) 0.0190(4) Uani 1 1 d . A .
H15 H -0.0998 0.5526 0.7426 0.023 Uiso 1 1 calc R . .
C16 C 0.0301(2) 0.56915(15) 0.86583(15) 0.0200(4) Uani 1 1 d . . .
C17 C 0.1581(2) 0.56417(14) 0.90707(15) 0.0195(4) Uani 1 1 d . A .
H17 H 0.1883 0.5784 0.9711 0.023 Uiso 1 1 calc R . .
C18 C 0.2429(2) 0.53902(14) 0.85731(14) 0.0175(4) Uani 1 1 d . . .
C19 C 0.0178(2) 0.51070(15) 0.61537(14) 0.0211(4) Uani 1 1 d . A .
H19A H -0.0268 0.4523 0.6038 0.032 Uiso 1 1 calc R . .
H19B H 0.0869 0.5103 0.5857 0.032 Uiso 1 1 calc R . .
H19C H -0.0398 0.5605 0.5897 0.032 Uiso 1 1 calc R . .
C20 C -0.0601(2) 0.60072(18) 0.91985(17) 0.0289(5) Uani 1 1 d . A .
H20A H -0.0277 0.5840 0.9852 0.043 Uiso 1 1 calc R . .
H20B H -0.1414 0.5715 0.8948 0.043 Uiso 1 1 calc R . .
H20C H -0.0697 0.6672 0.9145 0.043 Uiso 1 1 calc R . .
C21 C 0.3819(2) 0.54062(16) 0.90367(16) 0.0234(5) Uani 1 1 d . A .
H21A H 0.4205 0.5921 0.8797 0.035 Uiso 1 1 calc R . .
H21B H 0.4198 0.4834 0.8905 0.035 Uiso 1 1 calc R . .
H21C H 0.3952 0.5474 0.9708 0.035 Uiso 1 1 calc R . .

loop_
_atom_site_aniso_label
_atom_site_aniso_U_11
_atom_site_aniso_U_22
_atom_site_aniso_U_33
_atom_site_aniso_U_23
_atom_site_aniso_U_13
_atom_site_aniso_U_12
Ir1 0.02098(5) 0.01833(5) 0.02466(5) -0.00025(3) 0.01004(3) 0.00023(3)
Cl1 0.0234(10) 0.0512(9) 0.0421(14) -0.0136(11) 0.0082(10) -0.0086(7)
Cl1A 0.0331(18) 0.0556(19) 0.026(2) -0.0195(16) 0.0109(15) -0.0119(14)
O1A 0.0322(10) 0.0627(14) 0.0562(13) 0.0068(11) 0.0266(10) 0.0076(10)
C1A 0.0289(13) 0.0323(14) 0.0384(14) 0.0047(11) 0.0124(11) 0.0036(11)
O1B 0.056(3) 0.091(3) 0.034(3) -0.024(3) 0.018(2) -0.022(3)
C1B 0.030(4) 0.035(3) 0.035(5) -0.008(3) 0.018(3) -0.006(2)
O1C 0.036(4) 0.120(8) 0.048(5) -0.016(5) 0.009(4) -0.037(4)
C1C 0.027(6) 0.053(6) 0.035(7) -0.003(6) 0.017(6) -0.006(4)
N1 0.0170(8) 0.0127(8) 0.0204(9) 0.0017(7) 0.0047(7) 0.0015(7)
N2 0.0196(9) 0.0122(8) 0.0173(8) 0.0011(7) 0.0069(7) 0.0004(7)
C1 0.0180(9) 0.0143(10) 0.0155(9) -0.0027(8) 0.0025(7) -0.0016(8)
C2 0.0226(11) 0.0157(11) 0.0324(12) 0.0037(9) 0.0086(9) 0.0040(9)
C3 0.0300(12) 0.0143(10) 0.0296(12) 0.0041(9) 0.0136(10) -0.0003(9)
C4 0.0170(10) 0.0094(9) 0.0198(10) 0.0021(8) 0.0039(8) 0.0000(7)
C5 0.0238(11) 0.0120(10) 0.0169(10) 0.0011(8) 0.0026(8) 0.0008(8)
C6 0.0205(10) 0.0173(11) 0.0206(10) 0.0002(8) -0.0012(8) -0.0011(8)
C7 0.0196(10) 0.0165(11) 0.0253(11) 0.0020(8) 0.0041(8) 0.0011(8)
C8 0.0255(11) 0.0147(10) 0.0196(10) 0.0020(8) 0.0077(9) 0.0050(8)
C9 0.0216(10) 0.0103(9) 0.0180(10) -0.0009(8) 0.0035(8) 0.0014(8)
C10 0.0317(12) 0.0203(11) 0.0189(11) -0.0002(9) 0.0052(9) -0.0005(9)
C11 0.0204(11) 0.0377(15) 0.0348(13) 0.0024(11) 0.0059(10) -0.0040(10)
C12 0.0260(11) 0.0203(11) 0.0170(10) 0.0013(8) 0.0008(9) -0.0009(9)
C13 0.0210(10) 0.0109(9) 0.0147(9) 0.0006(7) 0.0059(8) 0.0009(8)
C14 0.0245(11) 0.0115(9) 0.0152(9) 0.0017(7) 0.0038(8) 0.0004(8)
C15 0.0203(10) 0.0158(10) 0.0208(10) 0.0031(8) 0.0049(8) 0.0010(8)
C16 0.0265(11) 0.0167(11) 0.0179(10) 0.0007(8) 0.0077(9) 0.0000(8)
C17 0.0294(11) 0.0145(10) 0.0142(9) -0.0004(8) 0.0048(8) -0.0005(8)
C18 0.0223(10) 0.0111(9) 0.0174(10) 0.0009(8) 0.0021(8) -0.0001(8)
C19 0.0250(11) 0.0209(11) 0.0155(10) 0.0000(8) 0.0017(8) 0.0025(9)
C20 0.0339(13) 0.0315(14) 0.0249(12) -0.0036(10) 0.0137(10) 0.0018(10)
C21 0.0228(11) 0.0207(11) 0.0230(11) -0.0020(9) -0.0008(9) 0.0006(9)

loop_
_atom_type_symbol
_atom_type_description
_atom_type_scat_dispersion_real
_atom_type_scat_dispersion_imag
_atom_type_scat_source
C C 0.0033 0.0016 'International Tables Vol C Tables 4.2.6.8 and 6.1.1.4'
H H 0.0000 0.0000 'International Tables Vol C Tables 4.2.6.8 and 6.1.1.4'
N N 0.0061 0.0033 'International Tables Vol C Tables 4.2.6.8 and 6.1.1.4'
O O 0.0106 0.0060 'International Tables Vol C Tables 4.2.6.8 and 6.1.1.4'
Cl Cl 0.1484 0.1585 'International Tables Vol C Tables 4.2.6.8 and 6.1.1.4'
Ir Ir -1.4442 7.9887 'International Tables Vol C Tables 4.2.6.8 and 6.1.1.4'

loop_
_geom_angle_atom_site_label_1
_geom_angle_atom_site_label_2
_geom_angle_atom_site_label_3
_geom_angle
C1B Ir1 C1C 177.2(7)
C1B Ir1 C1A 89.2(3)
C1C Ir1 C1A 90.8(6)
C1B Ir1 C1 89.3(3)
C1C Ir1 C1 90.8(6)
C1A Ir1 C1 178.08(10)
C1B Ir1 Cl1A 3.1(4)
C1C Ir1 Cl1A 178.2(6)
C1A Ir1 Cl1A 87.38(13)
C1 Ir1 Cl1A 91.04(11)
C1B Ir1 Cl1 177.7(3)
C1C Ir1 Cl1 2.6(6)
C1A Ir1 Cl1 92.84(10)
C1 Ir1 Cl1 88.70(8)
Cl1A Ir1 Cl1 178.63(13)
O1A C1A Ir1 176.9(3)
O1B C1B Ir1 178.8(10)
O1C C1C Ir1 177.1(18)
C1 N1 C4 126.35(17)
C1 N1 C2 119.51(18)
C4 N1 C2 112.10(16)
C1 N2 C13 126.46(17)
C1 N2 C3 119.78(18)
C13 N2 C3 111.66(16)
N2 C1 N1 120.40(19)
N2 C1 Ir1 119.73(15)
N1 C1 Ir1 119.84(15)
N1 C2 H2A 109.5
N1 C2 H2B 109.5
H2A C2 H2B 109.5
N1 C2 H2C 109.5
H2A C2 H2C 109.5
H2B C2 H2C 109.5
N2 C3 H3A 109.5
N2 C3 H3B 109.5
H3A C3 H3B 109.5
N2 C3 H3C 109.5
H3A C3 H3C 109.5
H3B C3 H3C 109.5
C9 C4 C5 121.22(19)
C9 C4 N1 120.86(18)
C5 C4 N1 117.34(18)
C6 C5 C4 118.0(2)
C6 C5 C10 120.0(2)
C4 C5 C10 122.0(2)
C7 C6 C5 122.4(2)
C7 C6 H6 118.8
C5 C6 H6 118.8
C6 C7 C8 117.8(2)
C6 C7 C11 121.1(2)
C8 C7 C11 121.1(2)
C7 C8 C9 122.3(2)
C7 C8 H8 118.9
C9 C8 H8 118.9
C8 C9 C4 118.12(19)
C8 C9 C12 119.16(19)
C4 C9 C12 122.65(19)
C5 C10 H10A 109.5
C5 C10 H10B 109.5
H10A C10 H10B 109.5
C5 C10 H10C 109.5
H10A C10 H10C 109.5
H10B C10 H10C 109.5
C7 C11 H11A 109.5
C7 C11 H11B 109.5
H11A C11 H11B 109.5
C7 C11 H11C 109.5
H11A C11 H11C 109.5
H11B C11 H11C 109.5
C9 C12 H12A 109.5
C9 C12 H12B 109.5
H12A C12 H12B 109.5
C9 C12 H12C 109.5
H12A C12 H12C 109.5
H12B C12 H12C 109.5
C14 C13 C18 121.17(19)
C14 C13 N2 120.62(18)
C18 C13 N2 117.74(18)
C15 C14 C13 118.30(19)
C15 C14 C19 119.18(19)
C13 C14 C19 122.48(19)
C16 C15 C14 121.8(2)
C16 C15 H15 119.1
C14 C15 H15 119.1
C17 C16 C15 118.4(2)
C17 C16 C20 121.3(2)
C15 C16 C20 120.3(2)
C18 C17 C16 122.0(2)
C18 C17 H17 119.0
C16 C17 H17 119.0
C17 C18 C13 118.2(2)
C17 C18 C21 119.99(19)
C13 C18 C21 121.71(19)
C14 C19 H19A 109.5
C14 C19 H19B 109.5
H19A C19 H19B 109.5
C14 C19 H19C 109.5
H19A C19 H19C 109.5
H19B C19 H19C 109.5
C16 C20 H20A 109.5
C16 C20 H20B 109.5
H20A C20 H20B 109.5
C16 C20 H20C 109.5
H20A C20 H20C 109.5
H20B C20 H20C 109.5
C18 C21 H21A 109.5
C18 C21 H21B 109.5
H21A C21 H21B 109.5
C18 C21 H21C 109.5
H21A C21 H21C 109.5
H21B C21 H21C 109.5

loop_
_geom_bond_atom_site_label_1
_geom_bond_atom_site_label_2
_geom_bond_distance
Ir1 C1B 1.863(7)
Ir1 C1C 1.865(9)
Ir1 C1A 1.896(3)
Ir1 C1 2.119(2)
Ir1 Cl1A 2.340(3)
Ir1 Cl1 2.351(2)
O1A C1A 1.141(3)
O1B C1B 1.131(6)
O1C C1C 1.131(8)
N1 C1 1.346(3)
N1 C4 1.460(3)
N1 C2 1.479(3)
N2 C1 1.344(3)
N2 C13 1.460(2)
N2 C3 1.479(3)
C2 H2A 0.9800
C2 H2B 0.9800
C2 H2C 0.9800
C3 H3A 0.9800
C3 H3B 0.9800
C3 H3C 0.9800
C4 C9 1.400(3)
C4 C5 1.408(3)
C5 C6 1.398(3)
C5 C10 1.511(3)
C6 C7 1.392(3)
C6 H6 0.9500
C7 C8 1.396(3)
C7 C11 1.516(3)
C8 C9 1.400(3)
C8 H8 0.9500
C9 C12 1.515(3)
C10 H10A 0.9800
C10 H10B 0.9800
C10 H10C 0.9800
C11 H11A 0.9800
C11 H11B 0.9800
C11 H11C 0.9800
C12 H12A 0.9800
C12 H12B 0.9800
C12 H12C 0.9800
C13 C14 1.403(3)
C13 C18 1.406(3)
C14 C15 1.396(3)
C14 C19 1.510(3)
C15 C16 1.395(3)
C15 H15 0.9500
C16 C17 1.394(3)
C16 C20 1.511(3)
C17 C18 1.392(3)
C17 H17 0.9500
C18 C21 1.516(3)
C19 H19A 0.9800
C19 H19B 0.9800
C19 H19C 0.9800
C20 H20A 0.9800
C20 H20B 0.9800
C20 H20C 0.9800
C21 H21A 0.9800
C21 H21B 0.9800
C21 H21C 0.9800

loop_
_geom_torsion_atom_site_label_1
_geom_torsion_atom_site_label_2
_geom_torsion_atom_site_label_3
_geom_torsion_atom_site_label_4
_geom_torsion
C13 N2 C1 N1 19.2(3)
C3 N2 C1 N1 -178.71(19)
C13 N2 C1 Ir1 -162.54(15)
C3 N2 C1 Ir1 -0.4(3)
C4 N1 C1 N2 22.2(3)
C2 N1 C1 N2 -175.38(18)
C4 N1 C1 Ir1 -156.08(16)
C2 N1 C1 Ir1 6.3(3)
C1B Ir1 C1 N2 -86.4(3)
C1C Ir1 C1 N2 90.8(6)
Cl1A Ir1 C1 N2 -88.93(19)
Cl1 Ir1 C1 N2 92.42(17)
C1B Ir1 C1 N1 91.9(3)
C1C Ir1 C1 N1 -90.9(6)
Cl1A Ir1 C1 N1 89.38(19)
Cl1 Ir1 C1 N1 -89.27(17)
C1 N1 C4 C9 -115.5(2)
C2 N1 C4 C9 81.0(2)
C1 N1 C4 C5 73.1(3)
C2 N1 C4 C5 -90.5(2)
C9 C4 C5 C6 4.9(3)
N1 C4 C5 C6 176.29(18)
C9 C4 C5 C10 -173.07(19)
N1 C4 C5 C10 -1.6(3)
C4 C5 C6 C7 -1.5(3)
C10 C5 C6 C7 176.4(2)
C5 C6 C7 C8 -1.7(3)
C5 C6 C7 C11 -178.4(2)
C6 C7 C8 C9 1.8(3)
C11 C7 C8 C9 178.5(2)
C7 C8 C9 C4 1.4(3)
C7 C8 C9 C12 -175.7(2)
C5 C4 C9 C8 -4.8(3)
N1 C4 C9 C8 -175.90(18)
C5 C4 C9 C12 172.23(19)
N1 C4 C9 C12 1.1(3)
C1 N2 C13 C14 -113.8(2)
C3 N2 C13 C14 82.8(2)
C1 N2 C13 C18 73.9(3)
C3 N2 C13 C18 -89.5(2)
C18 C13 C14 C15 -4.7(3)
N2 C13 C14 C15 -176.75(18)
C18 C13 C14 C19 173.0(2)
N2 C13 C14 C19 1.0(3)
C13 C14 C15 C16 2.5(3)
C19 C14 C15 C16 -175.4(2)
C14 C15 C16 C17 0.2(3)
C14 C15 C16 C20 176.7(2)
C15 C16 C17 C18 -0.8(3)
C20 C16 C17 C18 -177.2(2)
C16 C17 C18 C13 -1.4(3)
C16 C17 C18 C21 176.0(2)
C14 C13 C18 C17 4.2(3)
N2 C13 C18 C17 176.45(18)
C14 C13 C18 C21 -173.13(19)
N2 C13 C18 C21 -0.9(3)
